data_4030473
loop_
_publ_author_name
'Li, Xin'
'Tan, Wei'
'Gong, Yu-Xin'
'Shi, Feng'

_publ_section_title
;
 Catalyst-controlled chemoselective reaction of 3-indolylmethanols with
 cyclic enaminones leading to c2-functionalized indoles.
;
_journal_issue 3
_journal_name_full 'The Journal of organic chemistry'
_journal_page_first 1841
_journal_page_last 1848
_journal_paper_doi 10.1021/jo502782b
_journal_volume 80
_journal_year 2015
_chemical_absolute_configuration ad
_chemical_formula_moiety '2(C37 H31 Br Cl N3 O2)'
_chemical_formula_sum 'C74 H62 Br2 Cl2 N6 O4'
_chemical_formula_weight 1330.02
_chemical_name_systematic
;
 ? 
;
_space_group_crystal_system monoclinic
_space_group_IT_number 4
_space_group_name_Hall 'P 2yb'
_space_group_name_H-M_alt 'P 1 21 1'
_symmetry_space_group_name_Hall 'P 2yb'
_symmetry_space_group_name_H-M 'P 1 21 1'
_atom_sites_solution_hydrogens geom
_atom_sites_solution_primary direct
_atom_sites_solution_secondary difmap
_audit_creation_date 2014-10-27
_audit_creation_method
;
Olex2 1.2
(compiled 2014.07.22 svn.r2960 for OlexSys, GUI svn.r4862)
;
_cell_angle_alpha 90.00
_cell_angle_beta 106.449(4)
_cell_angle_gamma 90.00
_cell_formula_units_Z 1
_cell_length_a 9.0626(5)
_cell_length_b 14.5164(10)
_cell_length_c 12.4684(9)
_cell_measurement_reflns_used 2836
_cell_measurement_temperature 296
_cell_measurement_theta_max 31.2201
_cell_measurement_theta_min 2.7845
_cell_volume 1573.16(18)
_computing_cell_refinement 'SAINT v7.68A (Bruker, 2009)'
_computing_data_collection 'CrystalClear (Rigaku Inc., 2007)'
_computing_data_reduction 'SAINT v7.68A (Bruker, 2009)'
_computing_molecular_graphics 'Olex2 (Dolomanov et al., 2009)'
_computing_publication_material 'Olex2 (Dolomanov et al., 2009)'
_computing_structure_refinement 'XH (Sheldrick, 2008)'
_computing_structure_solution
;
????
;
_diffrn_ambient_temperature 296
_diffrn_detector_area_resol_mean 28.5714
_diffrn_measured_fraction_theta_full 0.998
_diffrn_measured_fraction_theta_max 0.998
_diffrn_measurement_details
;
scan:
    Number of images: 340
               Slice: -110.0000 - 60.0000
         Image width: 0.5000
            Exp time: 16.0000
       Rotation axis: Omega
               Omega: 0.0000
                 Chi: 45.0000
                 Phi: 270.0000
                 XTD: 45.3038
              2theta: -20.1830
;
_diffrn_measurement_device
;
Saturn724+ (2x2 bin mode)
;
_diffrn_measurement_device_details
;
AFC10: Fixed Chi 2 circle
;
_diffrn_measurement_device_type 'Bruker APEX2'
_diffrn_measurement_method dtprofit.ref
_diffrn_orient_matrix_type d*Trek
_diffrn_orient_matrix_UB_11 -0.0416
_diffrn_orient_matrix_UB_12 -0.0191
_diffrn_orient_matrix_UB_13 0.0361
_diffrn_orient_matrix_UB_21 0.0301
_diffrn_orient_matrix_UB_22 -0.0492
_diffrn_orient_matrix_UB_23 0.0086
_diffrn_orient_matrix_UB_31 0.0196
_diffrn_orient_matrix_UB_32 0.0176
_diffrn_orient_matrix_UB_33 0.0318
_diffrn_radiation_detector CCD
_diffrn_radiation_monochromator Confocal
_diffrn_radiation_type MoK\a
_diffrn_radiation_wavelength 0.71073
_diffrn_reflns_av_R_equivalents 0.0329
_diffrn_reflns_av_unetI/netI 0.0434
_diffrn_reflns_limit_h_max 10
_diffrn_reflns_limit_h_min -10
_diffrn_reflns_limit_k_max 12
_diffrn_reflns_limit_k_min -16
_diffrn_reflns_limit_l_max 8
_diffrn_reflns_limit_l_min -13
_diffrn_reflns_number 9824
_diffrn_reflns_theta_full 23.45
_diffrn_reflns_theta_max 23.45
_diffrn_reflns_theta_min 2.34
_diffrn_source 'Rotating Anode'
_diffrn_source_current 24.0000
_diffrn_source_power 1.2000
_diffrn_source_voltage 50.0000
_exptl_absorpt_coefficient_mu 1.430
_exptl_absorpt_correction_T_max 1.0000
_exptl_absorpt_correction_T_min 0.1631
_exptl_absorpt_correction_type multi-scan
_exptl_absorpt_process_details
;
SADABS-2008/1 (Bruker,2008) was used for absorption correction.
wR2(int) was 0.0864 before and 0.0401 after correction.
The Ratio of minimum to maximum transmission is 0.8529.
The \l/2 correction factor is 0.0015.
;
_exptl_crystal_colour Colorless
_exptl_crystal_density_diffrn 1.404
_exptl_crystal_density_method 'not measured'
_exptl_crystal_description Prism
_exptl_crystal_F_000 684
_exptl_crystal_size_max 0.35
_exptl_crystal_size_mid 0.2
_exptl_crystal_size_min 0.15
_refine_diff_density_max 0.277
_refine_diff_density_min -0.308
_refine_diff_density_rms 0.063
_refine_ls_abs_structure_details 'Flack H D (1983), Acta Cryst. A39, 876-881'
_refine_ls_abs_structure_Flack 0.407(13)
_refine_ls_extinction_method none
_refine_ls_goodness_of_fit_ref 1.065
_refine_ls_hydrogen_treatment constr
_refine_ls_matrix_type full
_refine_ls_number_parameters 399
_refine_ls_number_reflns 3814
_refine_ls_number_restraints 1
_refine_ls_restrained_S_all 1.065
_refine_ls_R_factor_all 0.0595
_refine_ls_R_factor_gt 0.0448
_refine_ls_shift/su_max 0.001
_refine_ls_shift/su_mean 0.000
_refine_ls_structure_factor_coef Fsqd
_refine_ls_weighting_details 'calc w=1/[\s^2^(Fo^2^)+(0.0741P)^2^+0.7792P] where P=(Fo^2^+2Fc^2^)/3'
_refine_ls_weighting_scheme calc
_refine_ls_wR_factor_gt 0.1129
_refine_ls_wR_factor_ref 0.1273
_reflns_number_gt 3210
_reflns_number_total 3814
_reflns_threshold_expression >2sigma(I)
_cod_data_source_file jo502782b_si_002.cif
_cod_data_source_block sf141023_tw_0m
_cod_depositor_comments 'Adding full bibliography for 4030473.cif.'
_cod_database_code 4030473
_diffrn_number_total 2330
_olex2_refinement_description
;
1. Fixed Uiso
 At 1.2 times of:
  All C(H) groups, All C(H,H) groups, All N(H) groups
 At 1.5 times of:
  All C(H,H,H) groups
2.a Ternary CH refined with riding coordinates:
 C1(H1A)
2.b Secondary CH2 refined with riding coordinates:
 C19(H19A,H19B), C21(H21A,H21B), C31(H31A,H31B)
2.c Aromatic/amide H refined with riding coordinates:
 N3(H3), N1(H1), C3(H3A), C4(H4), C5(H5), C6(H6), C11(H11), C13(H13), C14(H14),
  C26(H26), C27(H27), C29(H29), C30(H30), C33(H33), C34(H34), C35(H35),
 C36(H36), C37(H37)
2.d Idealised Me refined as rotating group:
 C23(H23A,H23B,H23C), C24(H24A,H24B,H24C)
;
_olex2_submission_special_instructions 'No special instructions were received'

loop_
_space_group_symop_id
_space_group_symop_operation_xyz
1 'x, y, z'
2 '-x, y+1/2, -z'

loop_
_atom_site_label
_atom_site_type_symbol
_atom_site_fract_x
_atom_site_fract_y
_atom_site_fract_z
_atom_site_U_iso_or_equiv
_atom_site_adp_type
_atom_site_occupancy
_atom_site_calc_flag
_atom_site_refinement_flags_posn
Br1 Br 0.37716(8) 0.80088(6) 0.47234(5) 0.0586(2) Uani 1 d .
Cl1 Cl -0.7061(2) 0.51221(16) -0.2320(2) 0.0760(6) Uani 1 d .
O1 O 0.1257(4) 0.5926(3) -0.0016(4) 0.0469(11) Uani 1 d .
O2 O 0.2489(5) 0.9079(4) -0.2164(4) 0.0696(16) Uani 1 d .
N3 N -0.1768(5) 0.7657(4) -0.1462(4) 0.0522(17) Uani 1 d .
H3 H -0.1375 0.7793 -0.0768 0.063 Uiso 1 calc R
N1 N 0.0406(5) 0.9169(4) 0.0077(4) 0.0363(12) Uani 1 d .
H1 H -0.0267 0.9587 -0.0199 0.044 Uiso 1 calc R
N2 N 0.3863(5) 0.5886(4) 0.0864(4) 0.0376(12) Uani 1 d .
C1 C 0.2945(6) 0.7230(4) -0.0141(5) 0.0329(13) Uani 1 d .
H1A H 0.2762 0.7232 -0.0954 0.039 Uiso 1 calc R
C2 C 0.4653(6) 0.7290(4) 0.0412(5) 0.0345(14) Uani 1 d .
C3 C 0.5688(6) 0.7986(6) 0.0444(5) 0.0449(14) Uani 1 d .
H3A H 0.5378 0.8539 0.0071 0.054 Uiso 1 calc R
C4 C 0.7221(7) 0.7842(6) 0.1051(6) 0.054(2) Uani 1 d .
H4 H 0.7941 0.8302 0.1065 0.065 Uiso 1 calc R
C5 C 0.7687(7) 0.7045(7) 0.1622(6) 0.060(2) Uani 1 d .
H5 H 0.8712 0.6976 0.2032 0.072 Uiso 1 calc R
C6 C 0.6661(7) 0.6338(5) 0.1602(6) 0.0498(17) Uani 1 d .
H6 H 0.6978 0.5786 0.1975 0.060 Uiso 1 calc R
C7 C 0.5131(6) 0.6487(4) 0.1000(5) 0.0373(14) Uani 1 d .
C8 C 0.2534(7) 0.6286(4) 0.0220(5) 0.0361(14) Uani 1 d .
C9 C 0.2019(5) 0.7991(5) 0.0173(4) 0.0334(11) Uani 1 d .
C10 C 0.2108(6) 0.8283(4) 0.1296(5) 0.0310(14) Uani 1 d .
C11 C 0.2943(5) 0.7970(6) 0.2360(4) 0.0362(12) Uani 1 d .
H11 H 0.3637 0.7484 0.2449 0.043 Uiso 1 calc R
C12 C 0.2687(7) 0.8415(5) 0.3267(5) 0.0416(15) Uani 1 d .
C13 C 0.1668(7) 0.9152(5) 0.3164(6) 0.0445(16) Uani 1 d .
H13 H 0.1530 0.9430 0.3800 0.053 Uiso 1 calc R
C14 C 0.0871(6) 0.9465(5) 0.2128(5) 0.0406(16) Uani 1 d .
H14 H 0.0205 0.9963 0.2051 0.049 Uiso 1 calc R
C15 C 0.1076(6) 0.9025(4) 0.1192(5) 0.0325(14) Uani 1 d .
C16 C 0.0973(6) 0.8538(4) -0.0544(5) 0.0296(13) Uani 1 d .
C17 C 0.0313(6) 0.8469(4) -0.1769(5) 0.0333(13) Uani 1 d .
C18 C 0.1187(7) 0.8764(5) -0.2513(5) 0.0412(15) Uani 1 d .
C19 C 0.0447(8) 0.8657(6) -0.3762(6) 0.055(2) Uani 1 d .
H19A H -0.0040 0.9237 -0.4049 0.065 Uiso 1 calc R
H19B H 0.1256 0.8548 -0.4116 0.065 Uiso 1 calc R
C20 C -0.0740(6) 0.7896(6) -0.4116(4) 0.0459(16) Uani 1 d .
C21 C -0.1862(5) 0.7974(6) -0.3408(4) 0.0403(13) Uani 1 d .
H21A H -0.2496 0.8517 -0.3638 0.048 Uiso 1 calc R
H21B H -0.2535 0.7441 -0.3548 0.048 Uiso 1 calc R
C22 C -0.1077(5) 0.8035(6) -0.2183(4) 0.0358(12) Uani 1 d .
C23 C 0.0014(8) 0.6951(6) -0.3952(7) 0.066(2) Uani 1 d .
H23A H 0.0499 0.6850 -0.3170 0.099 Uiso 1 calc GR
H23B H 0.0774 0.6920 -0.4354 0.099 Uiso 1 calc GR
H23C H -0.0753 0.6486 -0.4228 0.099 Uiso 1 calc GR
C24 C -0.1614(7) 0.7992(10) -0.5350(5) 0.076(2) Uani 1 d .
H24A H -0.2318 0.7486 -0.5571 0.114 Uiso 1 calc GR
H24B H -0.0898 0.7989 -0.5790 0.114 Uiso 1 calc GR
H24C H -0.2176 0.8561 -0.5467 0.114 Uiso 1 calc GR
C25 C -0.3071(6) 0.7059(5) -0.1709(5) 0.0382(15) Uani 1 d .
C26 C -0.2869(7) 0.6203(5) -0.1220(6) 0.0476(17) Uani 1 d .
H26 H -0.1906 0.6028 -0.0770 0.057 Uiso 1 calc R
C27 C -0.4095(8) 0.5601(5) -0.1397(7) 0.0522(19) Uani 1 d .
H27 H -0.3970 0.5022 -0.1063 0.063 Uiso 1 calc R
C28 C -0.5517(7) 0.5876(5) -0.2081(6) 0.0465(17) Uani 1 d .
C29 C -0.5713(7) 0.6730(5) -0.2553(5) 0.0458(17) Uani 1 d .
H29 H -0.6671 0.6906 -0.3011 0.055 Uiso 1 calc R
C30 C -0.4489(7) 0.7330(5) -0.2349(5) 0.0418(16) Uani 1 d .
H30 H -0.4628 0.7921 -0.2648 0.050 Uiso 1 calc R
C31 C 0.3871(8) 0.5033(5) 0.1478(6) 0.0445(17) Uani 1 d .
H31A H 0.4849 0.4724 0.1580 0.053 Uiso 1 calc R
H31B H 0.3066 0.4630 0.1048 0.053 Uiso 1 calc R
C32 C 0.3621(8) 0.5213(5) 0.2600(6) 0.0486(17) Uani 1 d .
C33 C 0.2196(9) 0.5521(6) 0.2684(7) 0.060(2) Uani 1 d .
H33 H 0.1398 0.5610 0.2034 0.073 Uiso 1 calc R
C34 C 0.1943(12) 0.5696(6) 0.3686(8) 0.077(3) Uani 1 d .
H34 H 0.0986 0.5909 0.3711 0.092 Uiso 1 calc R
C35 C 0.3060(15) 0.5563(7) 0.4640(9) 0.089(3) Uani 1 d .
H35 H 0.2870 0.5680 0.5322 0.107 Uiso 1 calc R
C36 C 0.4508(14) 0.5252(7) 0.4616(8) 0.093(3) Uani 1 d .
H36 H 0.5283 0.5163 0.5279 0.111 Uiso 1 calc R
C37 C 0.4787(10) 0.5074(6) 0.3581(7) 0.072(2) Uani 1 d .
H37 H 0.5746 0.4865 0.3556 0.086 Uiso 1 calc R

loop_
_atom_site_aniso_label
_atom_site_aniso_U_11
_atom_site_aniso_U_22
_atom_site_aniso_U_33
_atom_site_aniso_U_23
_atom_site_aniso_U_13
_atom_site_aniso_U_12
Br1 0.0746(5) 0.0634(5) 0.0334(3) -0.0009(4) 0.0082(3) 0.0057(5)
Cl1 0.0636(12) 0.0769(15) 0.0890(16) -0.0024(12) 0.0237(11) -0.0330(11)
O1 0.038(2) 0.041(3) 0.057(3) -0.006(2) 0.007(2) -0.005(2)
O2 0.054(3) 0.086(4) 0.070(4) -0.005(3) 0.018(3) -0.036(3)
N3 0.045(3) 0.082(5) 0.029(3) -0.005(3) 0.009(2) -0.026(3)
N1 0.032(2) 0.034(3) 0.039(3) 0.003(2) 0.003(2) 0.009(2)
N2 0.034(3) 0.028(3) 0.051(3) 0.002(2) 0.014(2) 0.006(2)
C1 0.035(3) 0.033(3) 0.030(3) -0.003(3) 0.008(2) 0.005(3)
C2 0.037(3) 0.038(4) 0.031(3) -0.003(3) 0.014(3) 0.004(3)
C3 0.049(3) 0.044(4) 0.047(3) 0.006(4) 0.022(3) -0.003(4)
C4 0.045(3) 0.058(6) 0.065(4) -0.016(4) 0.021(3) -0.020(4)
C5 0.036(4) 0.088(7) 0.051(5) -0.011(4) 0.005(3) -0.005(4)
C6 0.042(4) 0.054(5) 0.049(4) 0.006(3) 0.006(3) 0.010(3)
C7 0.038(3) 0.038(4) 0.039(4) -0.008(3) 0.015(3) 0.001(3)
C8 0.037(3) 0.037(4) 0.034(3) -0.002(3) 0.010(3) 0.001(3)
C9 0.032(2) 0.032(3) 0.036(3) 0.000(4) 0.008(2) -0.004(3)
C10 0.027(3) 0.027(4) 0.040(3) -0.006(2) 0.012(2) -0.006(2)
C11 0.034(2) 0.035(3) 0.037(3) 0.002(4) 0.006(2) 0.011(3)
C12 0.047(3) 0.043(4) 0.036(4) -0.005(3) 0.013(3) -0.003(3)
C13 0.052(4) 0.042(4) 0.046(4) -0.011(3) 0.024(3) -0.003(3)
C14 0.033(3) 0.046(4) 0.046(4) -0.010(3) 0.015(3) 0.006(3)
C15 0.026(3) 0.033(4) 0.041(4) 0.000(3) 0.012(3) 0.000(2)
C16 0.027(3) 0.025(3) 0.036(3) 0.001(3) 0.007(2) -0.002(2)
C17 0.032(3) 0.034(3) 0.032(3) 0.004(3) 0.007(2) 0.003(3)
C18 0.037(3) 0.045(4) 0.043(4) 0.002(3) 0.012(3) 0.002(3)
C19 0.055(4) 0.072(6) 0.039(4) 0.009(4) 0.019(3) 0.004(4)
C20 0.043(3) 0.065(5) 0.030(3) 0.004(4) 0.012(2) 0.003(4)
C21 0.036(3) 0.049(4) 0.033(3) 0.000(4) 0.006(2) 0.002(4)
C22 0.034(3) 0.040(3) 0.033(3) 0.003(4) 0.009(2) 0.006(3)
C23 0.052(4) 0.075(6) 0.071(6) -0.021(5) 0.016(4) 0.005(4)
C24 0.065(4) 0.125(7) 0.040(4) -0.015(6) 0.017(3) -0.017(6)
C25 0.033(3) 0.047(4) 0.038(4) -0.004(3) 0.016(3) -0.004(3)
C26 0.031(3) 0.056(5) 0.055(4) 0.001(4) 0.011(3) 0.004(3)
C27 0.053(4) 0.040(4) 0.067(5) 0.001(4) 0.023(4) 0.003(3)
C28 0.041(4) 0.058(5) 0.045(4) -0.012(3) 0.020(3) -0.012(3)
C29 0.036(3) 0.058(5) 0.043(4) 0.002(3) 0.010(3) -0.002(3)
C30 0.042(3) 0.046(4) 0.036(4) -0.003(3) 0.011(3) -0.008(3)
C31 0.048(4) 0.027(4) 0.058(5) 0.001(3) 0.014(3) 0.006(3)
C32 0.069(4) 0.030(4) 0.046(4) 0.006(3) 0.014(3) -0.003(3)
C33 0.071(5) 0.057(5) 0.057(5) -0.004(4) 0.025(4) -0.001(4)
C34 0.111(7) 0.062(6) 0.069(6) 0.000(5) 0.046(6) 0.002(5)
C35 0.151(9) 0.053(6) 0.075(7) -0.006(5) 0.051(7) 0.009(6)
C36 0.143(9) 0.064(6) 0.047(6) 0.002(4) -0.011(5) -0.001(6)
C37 0.089(6) 0.057(5) 0.062(6) 0.008(4) 0.010(5) 0.006(5)

loop_
_atom_type_symbol
_atom_type_description
_atom_type_scat_dispersion_real
_atom_type_scat_dispersion_imag
_atom_type_scat_source
C C 0.0033 0.0016 'International Tables Vol C Tables 4.2.6.8 and 6.1.1.4'
H H 0.0000 0.0000 'International Tables Vol C Tables 4.2.6.8 and 6.1.1.4'
Br Br -0.2901 2.4595 'International Tables Vol C Tables 4.2.6.8 and 6.1.1.4'
Cl Cl 0.1484 0.1585 'International Tables Vol C Tables 4.2.6.8 and 6.1.1.4'
N N 0.0061 0.0033 'International Tables Vol C Tables 4.2.6.8 and 6.1.1.4'
O O 0.0106 0.0060 'International Tables Vol C Tables 4.2.6.8 and 6.1.1.4'

loop_
_geom_angle_atom_site_label_1
_geom_angle_atom_site_label_2
_geom_angle_atom_site_label_3
_geom_angle
C22 N3 C25 128.0(5)
C15 N1 C16 109.8(5)
C7 N2 C31 125.4(5)
C8 N2 C7 111.0(5)
C8 N2 C31 122.7(5)
C2 C1 C8 102.9(5)
C9 C1 C2 114.5(5)
C9 C1 C8 112.5(5)
C3 C2 C1 131.4(6)
C3 C2 C7 119.8(5)
C7 C2 C1 108.7(5)
C2 C3 C4 118.2(7)
C5 C4 C3 121.7(7)
C4 C5 C6 121.0(6)
C5 C6 C7 117.2(7)
C2 C7 N2 109.6(5)
C2 C7 C6 122.1(6)
C6 C7 N2 128.3(6)
O1 C8 N2 124.9(6)
O1 C8 C1 127.3(5)
N2 C8 C1 107.8(5)
C10 C9 C1 125.9(5)
C16 C9 C1 126.5(5)
C16 C9 C10 107.6(5)
C11 C10 C9 133.5(5)
C11 C10 C15 120.1(5)
C15 C10 C9 106.4(5)
C12 C11 C10 116.9(6)
C11 C12 Br1 118.5(5)
C11 C12 C13 123.1(6)
C13 C12 Br1 118.5(5)
C14 C13 C12 120.0(6)
C13 C14 C15 118.8(6)
N1 C15 C10 107.6(5)
N1 C15 C14 131.2(5)
C14 C15 C10 121.2(5)
N1 C16 C17 121.1(5)
C9 C16 N1 108.5(5)
C9 C16 C17 130.0(5)
C18 C17 C16 120.6(5)
C22 C17 C16 118.7(5)
C22 C17 C18 120.5(5)
O2 C18 C17 122.1(6)
O2 C18 C19 120.2(6)
C17 C18 C19 117.7(5)
C20 C19 C18 116.3(5)
C19 C20 C21 108.1(6)
C19 C20 C23 111.3(6)
C19 C20 C24 110.5(7)
C23 C20 C21 109.6(7)
C23 C20 C24 107.7(8)
C24 C20 C21 109.6(5)
C22 C21 C20 113.2(4)
N3 C22 C17 119.1(5)
N3 C22 C21 118.7(5)
C17 C22 C21 122.2(5)
C26 C25 N3 117.2(5)
C30 C25 N3 122.4(6)
C30 C25 C26 120.3(6)
C25 C26 C27 120.1(6)
C26 C27 C28 118.8(7)
C27 C28 Cl1 119.2(6)
C29 C28 Cl1 120.0(5)
C29 C28 C27 120.8(6)
C28 C29 C30 119.8(6)
C25 C30 C29 120.1(7)
N2 C31 C32 111.3(6)
C33 C32 C31 120.8(6)
C37 C32 C31 121.2(7)
C37 C32 C33 118.0(7)
C34 C33 C32 122.0(8)
C35 C34 C33 120.5(9)
C34 C35 C36 120.4(9)
C35 C36 C37 119.5(9)
C32 C37 C36 119.5(9)

loop_
_geom_bond_atom_site_label_1
_geom_bond_atom_site_label_2
_geom_bond_distance
Br1 C12 1.898(6)
Cl1 C28 1.735(7)
O1 C8 1.227(7)
O2 C18 1.224(7)
N3 C22 1.349(7)
N3 C25 1.427(8)
N1 C15 1.366(8)
N1 C16 1.388(7)
N2 C7 1.415(8)
N2 C8 1.372(8)
N2 C31 1.454(8)
C1 C2 1.508(8)
C1 C8 1.521(9)
C1 C9 1.504(9)
C2 C3 1.372(9)
C2 C7 1.380(9)
C3 C4 1.397(9)
C4 C5 1.361(12)
C5 C6 1.380(11)
C6 C7 1.394(9)
C9 C10 1.443(7)
C9 C16 1.360(8)
C10 C11 1.404(8)
C10 C15 1.409(8)
C11 C12 1.378(8)
C12 C13 1.395(9)
C13 C14 1.366(9)
C14 C15 1.388(8)
C16 C17 1.477(8)
C17 C18 1.444(8)
C17 C22 1.372(8)
C18 C19 1.520(10)
C19 C20 1.518(11)
C20 C21 1.528(7)
C20 C23 1.520(12)
C20 C24 1.524(8)
C21 C22 1.494(7)
C25 C26 1.374(10)
C25 C30 1.365(8)
C26 C27 1.381(10)
C27 C28 1.387(10)
C28 C29 1.362(10)
C29 C30 1.377(9)
C31 C32 1.501(10)
C32 C33 1.398(10)
C32 C37 1.386(10)
C33 C34 1.356(11)
C34 C35 1.340(13)
C35 C36 1.396(15)
C36 C37 1.407(13)

loop_
_geom_torsion_atom_site_label_1
_geom_torsion_atom_site_label_2
_geom_torsion_atom_site_label_3
_geom_torsion_atom_site_label_4
_geom_torsion
Br1 C12 C13 C14 179.8(5)
Cl1 C28 C29 C30 179.2(5)
O2 C18 C19 C20 152.0(7)
N3 C25 C26 C27 178.0(6)
N3 C25 C30 C29 -179.3(5)
N1 C16 C17 C18 110.4(6)
N1 C16 C17 C22 -76.0(8)
N2 C31 C32 C33 69.1(8)
N2 C31 C32 C37 -111.3(7)
C1 C2 C3 C4 178.9(6)
C1 C2 C7 N2 1.0(6)
C1 C2 C7 C6 180.0(5)
C1 C9 C10 C11 -2.9(10)
C1 C9 C10 C15 178.4(5)
C1 C9 C16 N1 -178.4(5)
C1 C9 C16 C17 9.1(10)
C2 C1 C8 O1 179.4(6)
C2 C1 C8 N2 -1.2(6)
C2 C1 C9 C10 -50.2(8)
C2 C1 C9 C16 128.4(6)
C2 C3 C4 C5 -1.5(10)
C3 C2 C7 N2 178.5(5)
C3 C2 C7 C6 -2.5(9)
C3 C4 C5 C6 1.4(11)
C4 C5 C6 C7 -1.7(10)
C5 C6 C7 N2 -178.9(6)
C5 C6 C7 C2 2.3(9)
C7 N2 C8 O1 -178.7(5)
C7 N2 C8 C1 1.8(6)
C7 N2 C31 C32 82.7(7)
C7 C2 C3 C4 2.0(8)
C8 N2 C7 C2 -1.8(7)
C8 N2 C7 C6 179.3(6)
C8 N2 C31 C32 -85.3(7)
C8 C1 C2 C3 -177.0(6)
C8 C1 C2 C7 0.1(6)
C8 C1 C9 C10 66.7(7)
C8 C1 C9 C16 -114.6(6)
C9 C1 C2 C3 -54.7(8)
C9 C1 C2 C7 122.5(6)
C9 C1 C8 O1 55.7(8)
C9 C1 C8 N2 -124.9(5)
C9 C10 C11 C12 -178.0(6)
C9 C10 C15 N1 0.2(6)
C9 C10 C15 C14 179.4(5)
C9 C16 C17 C18 -77.9(8)
C9 C16 C17 C22 95.7(7)
C10 C9 C16 N1 0.5(6)
C10 C9 C16 C17 -172.0(5)
C10 C11 C12 Br1 179.3(4)
C10 C11 C12 C13 -0.7(9)
C11 C10 C15 N1 -178.7(5)
C11 C10 C15 C14 0.5(8)
C11 C12 C13 C14 -0.2(10)
C12 C13 C14 C15 1.3(9)
C13 C14 C15 N1 177.6(6)
C13 C14 C15 C10 -1.4(9)
C15 N1 C16 C9 -0.4(6)
C15 N1 C16 C17 172.9(5)
C15 C10 C11 C12 0.5(8)
C16 N1 C15 C10 0.1(6)
C16 N1 C15 C14 -179.0(6)
C16 C9 C10 C11 178.3(6)
C16 C9 C10 C15 -0.4(6)
C16 C17 C18 O2 0.1(10)
C16 C17 C18 C19 178.9(6)
C16 C17 C22 N3 -2.5(9)
C16 C17 C22 C21 177.0(6)
C17 C18 C19 C20 -26.9(9)
C18 C17 C22 N3 171.1(6)
C18 C17 C22 C21 -9.4(10)
C18 C19 C20 C21 48.4(8)
C18 C19 C20 C23 -72.0(7)
C18 C19 C20 C24 168.4(6)
C19 C20 C21 C22 -50.5(9)
C20 C21 C22 N3 -147.0(7)
C20 C21 C22 C17 33.5(11)
C22 N3 C25 C26 120.3(8)
C22 N3 C25 C30 -63.3(10)
C22 C17 C18 O2 -173.4(7)
C22 C17 C18 C19 5.5(9)
C23 C20 C21 C22 71.0(8)
C24 C20 C21 C22 -171.0(8)
C25 N3 C22 C17 -169.3(6)
C25 N3 C22 C21 11.2(11)
C25 C26 C27 C28 0.6(10)
C26 C25 C30 C29 -3.1(9)
C26 C27 C28 Cl1 179.4(5)
C26 C27 C28 C29 -1.3(10)
C27 C28 C29 C30 -0.1(10)
C28 C29 C30 C25 2.4(9)
C30 C25 C26 C27 1.6(10)
C31 N2 C7 C2 -171.0(5)
C31 N2 C7 C6 10.1(10)
C31 N2 C8 O1 -9.2(9)
C31 N2 C8 C1 171.3(5)
C31 C32 C33 C34 -179.5(7)
C31 C32 C37 C36 179.9(8)
C32 C33 C34 C35 -1.0(14)
C33 C32 C37 C36 -0.4(12)
C33 C34 C35 C36 0.6(15)
C34 C35 C36 C37 -0.2(15)
C35 C36 C37 C32 0.1(14)
C37 C32 C33 C34 0.9(12)
